data_4071201
loop_
_publ_author_name
'Salem, Hiyam'
'Shimon, Linda J. W.'
'Leitus, Gregory'
'Weiner, Lev'
'Milstein, David'

_publ_section_title
;
 B&#x2212;C Bond Cleavage of BArFAnion Upon Oxidation of Rhodium(I) with
 AgBArF. Phosphinite Rhodium(I), Rhodium(II), and Rhodium(III) Pincer
 Complexes
;
_journal_issue 10
_journal_name_full Organometallics
_journal_page_first 2293
_journal_paper_doi 10.1021/om800034t
_journal_volume 27
_journal_year 2008
_chemical_formula_moiety 'C22 H39 F2 O4 P3 Rh'
_chemical_formula_sum 'C22 H39 F2 O4 P3 Rh'
_chemical_formula_weight 601.35
_chemical_name_common 'complex 11'
_chemical_name_systematic
; 
 ? 
;
_space_group_IT_number 2
_symmetry_cell_setting triclinic
_symmetry_space_group_name_Hall '-P 1'
_symmetry_space_group_name_H-M 'P -1'
_atom_sites_solution_hydrogens geom
_atom_sites_solution_primary direct
_atom_sites_solution_secondary difmap
_audit_creation_method SHELXL-97
_cell_angle_alpha 102.71(3)
_cell_angle_beta 95.99(3)
_cell_angle_gamma 104.26(3)
_cell_formula_units_Z 4
_cell_length_a 8.4040(17)
_cell_length_b 16.600(3)
_cell_length_c 20.931(4)
_cell_measurement_reflns_used 12150
_cell_measurement_temperature 120(2)
_cell_measurement_theta_max 27.48
_cell_measurement_theta_min 1.0
_cell_volume 2721.6(11)
_computing_cell_refinement HKL
_computing_data_collection 'Collect package (Bruker Nonius)'
_computing_data_reduction HKL
_computing_molecular_graphics 'Bruker SHELXTL'
_computing_publication_material 'Bruker SHELXTL'
_computing_structure_refinement 'SHELXL-97 (Sheldrick, 1997)'
_computing_structure_solution 'SHELXS-97 (Sheldrick, 1990)'
_diffrn_ambient_temperature 120(2)
_diffrn_measured_fraction_theta_full 0.994
_diffrn_measured_fraction_theta_max 0.994
_diffrn_measurement_device_type 'Nonius KappaCCD'
_diffrn_measurement_method 'phi and omega scans'
_diffrn_radiation_monochromator graphite
_diffrn_radiation_source 'fine-focus sealed tube'
_diffrn_radiation_type MoK\a
_diffrn_radiation_wavelength 0.71073
_diffrn_reflns_av_R_equivalents 0.0490
_diffrn_reflns_av_sigmaI/netI 0.0626
_diffrn_reflns_limit_h_max 10
_diffrn_reflns_limit_h_min -10
_diffrn_reflns_limit_k_max 21
_diffrn_reflns_limit_k_min -21
_diffrn_reflns_limit_l_max 27
_diffrn_reflns_limit_l_min 0
_diffrn_reflns_number 12436
_diffrn_reflns_theta_full 27.50
_diffrn_reflns_theta_max 27.50
_diffrn_reflns_theta_min 2.68
_exptl_absorpt_coefficient_mu 0.842
_exptl_absorpt_correction_T_max 0.9205
_exptl_absorpt_correction_T_min 0.7862
_exptl_absorpt_correction_type empirical
_exptl_absorpt_process_details 'SHELXL-97 (Sheldrick, 1997)'
_exptl_crystal_colour red
_exptl_crystal_density_diffrn 1.468
_exptl_crystal_density_method 'not measured'
_exptl_crystal_description prism
_exptl_crystal_F_000 1244
_exptl_crystal_size_max 0.30
_exptl_crystal_size_mid 0.20
_exptl_crystal_size_min 0.10
_refine_diff_density_max 1.423
_refine_diff_density_min -0.835
_refine_diff_density_rms 0.119
_refine_ls_extinction_method none
_refine_ls_goodness_of_fit_ref 1.028
_refine_ls_hydrogen_treatment riding
_refine_ls_matrix_type full
_refine_ls_number_parameters 601
_refine_ls_number_reflns 12436
_refine_ls_number_restraints 0
_refine_ls_restrained_S_all 1.028
_refine_ls_R_factor_all 0.0791
_refine_ls_R_factor_gt 0.0461
_refine_ls_shift/su_max 0.006
_refine_ls_shift/su_mean 0.000
_refine_ls_structure_factor_coef Fsqd
_refine_ls_weighting_details 'calc w=1/[\s^2^(Fo^2^)+(0.0665P)^2^+0.0000P] where P=(Fo^2^+2Fc^2^)/3'
_refine_ls_weighting_scheme calc
_refine_ls_wR_factor_gt 0.1068
_refine_ls_wR_factor_ref 0.1182
_reflns_number_gt 8701
_reflns_number_total 12436
_reflns_threshold_expression >2sigma(I)
_cod_data_source_file om800034t-file001.cif
_cod_data_source_block m771a
_cod_depositor_comments
;
The following automatic conversions were performed:

'_symmetry_cell_setting' value 'Triclinic' changed to 'triclinic'
according to /home/saulius/struct/CIF-dictionaries/cif_core.dic
dictionary named 'cif_core.dic' version 2.4.1 from 2010-06-29.

Automatic conversion script
Id: cif_fix_values 1715 2011-07-08 13:25:40Z adriana 
;
_cod_original_sg_symbol_H-M P-1
_cod_database_code 4071201

loop_
_symmetry_equiv_pos_as_xyz
'x, y, z'
'-x, -y, -z'

loop_
_atom_site_label
_atom_site_type_symbol
_atom_site_fract_x
_atom_site_fract_y
_atom_site_fract_z
_atom_site_U_iso_or_equiv
_atom_site_adp_type
_atom_site_occupancy
_atom_site_symmetry_multiplicity
_atom_site_calc_flag
_atom_site_refinement_flags
_atom_site_disorder_assembly
_atom_site_disorder_group
Rh1 Rh 0.54496(3) 0.248380(16) 0.015913(13) 0.01799(8) Uani 1 1 d . . .
P1 P 0.38342(10) 0.18680(6) 0.08521(4) 0.01870(19) Uani 1 1 d . . .
P2 P 0.62813(10) 0.27888(6) -0.07966(4) 0.01942(19) Uani 1 1 d . . .
P3 P 0.80637(11) 0.41065(6) 0.13666(5) 0.0269(2) Uani 1 1 d . . .
F1 F 0.9540(3) 0.47242(15) 0.11776(14) 0.0528(7) Uani 1 1 d . . .
F2 F 0.9063(3) 0.39555(17) 0.19729(12) 0.0533(7) Uani 1 1 d . . .
O1 O 0.2318(3) 0.10932(14) 0.03306(11) 0.0223(5) Uani 1 1 d . . .
O2 O 0.4935(3) 0.20532(15) -0.14030(11) 0.0235(5) Uani 1 1 d . . .
O3 O 0.7624(3) 0.32951(16) 0.08478(12) 0.0282(6) Uani 1 1 d . . .
O4 O 0.6845(4) 0.45491(19) 0.15739(16) 0.0487(8) Uani 1 1 d . . .
C1 C 0.3672(4) 0.1612(2) -0.05168(16) 0.0171(7) Uani 1 1 d . . .
C2 C 0.2364(4) 0.1029(2) -0.03401(17) 0.0190(7) Uani 1 1 d . . .
C3 C 0.1156(4) 0.0399(2) -0.08011(17) 0.0215(7) Uani 1 1 d . . .
H3 H 0.0311 0.0008 -0.0665 0.026 Uiso 1 1 calc R . .
C4 C 0.1195(4) 0.0346(2) -0.14746(18) 0.0259(8) Uani 1 1 d . . .
H4 H 0.0350 -0.0080 -0.1798 0.031 Uiso 1 1 calc R . .
C5 C 0.2441(4) 0.0900(2) -0.16816(18) 0.0248(8) Uani 1 1 d . . .
H5 H 0.2461 0.0859 -0.2140 0.030 Uiso 1 1 calc R . .
C6 C 0.3656(4) 0.1516(2) -0.11994(17) 0.0214(7) Uani 1 1 d . . .
C7 C 0.2600(4) 0.2528(2) 0.12980(18) 0.0241(8) Uani 1 1 d . . .
C8 C 0.3601(4) 0.3087(2) 0.19728(19) 0.0317(9) Uani 1 1 d . . .
H8A H 0.3048 0.3522 0.2153 0.047 Uiso 1 1 calc R . .
H8B H 0.4727 0.3373 0.1916 0.047 Uiso 1 1 calc R . .
H8C H 0.3669 0.2725 0.2281 0.047 Uiso 1 1 calc R . .
C9 C 0.2314(5) 0.3119(3) 0.0852(2) 0.0371(10) Uani 1 1 d . . .
H9A H 0.1659 0.3490 0.1053 0.056 Uiso 1 1 calc R . .
H9B H 0.1711 0.2769 0.0413 0.056 Uiso 1 1 calc R . .
H9C H 0.3391 0.3476 0.0804 0.056 Uiso 1 1 calc R . .
C10 C 0.0907(4) 0.2001(2) 0.1391(2) 0.0334(9) Uani 1 1 d . . .
H10A H 0.1076 0.1657 0.1703 0.050 Uiso 1 1 calc R . .
H10B H 0.0304 0.1620 0.0962 0.050 Uiso 1 1 calc R . .
H10C H 0.0259 0.2390 0.1567 0.050 Uiso 1 1 calc R . .
C11 C 0.4733(4) 0.1241(2) 0.13554(18) 0.0238(8) Uani 1 1 d . . .
C12 C 0.5257(5) 0.0579(3) 0.0848(2) 0.0343(9) Uani 1 1 d . . .
H12A H 0.5879 0.0272 0.1083 0.051 Uiso 1 1 calc R . .
H12B H 0.5962 0.0873 0.0578 0.051 Uiso 1 1 calc R . .
H12C H 0.4262 0.0167 0.0560 0.051 Uiso 1 1 calc R . .
C13 C 0.6322(4) 0.1840(3) 0.1822(2) 0.0332(9) Uani 1 1 d . . .
H13A H 0.6021 0.2256 0.2164 0.050 Uiso 1 1 calc R . .
H13B H 0.7051 0.2147 0.1565 0.050 Uiso 1 1 calc R . .
H13C H 0.6906 0.1499 0.2033 0.050 Uiso 1 1 calc R . .
C14 C 0.3520(4) 0.0775(2) 0.17347(19) 0.0294(8) Uani 1 1 d . . .
H14A H 0.2489 0.0438 0.1430 0.044 Uiso 1 1 calc R . .
H14B H 0.3270 0.1197 0.2089 0.044 Uiso 1 1 calc R . .
H14C H 0.4021 0.0391 0.1930 0.044 Uiso 1 1 calc R . .
C15 C 0.8257(4) 0.2554(2) -0.09812(19) 0.0297(9) Uani 1 1 d . . .
C16 C 0.9729(4) 0.3337(3) -0.0621(2) 0.0364(10) Uani 1 1 d . . .
H16A H 0.9610 0.3523 -0.0155 0.055 Uiso 1 1 calc R . .
H16B H 0.9740 0.3807 -0.0835 0.055 Uiso 1 1 calc R . .
H16C H 1.0775 0.3179 -0.0644 0.055 Uiso 1 1 calc R . .
C17 C 0.8339(5) 0.1803(3) -0.0683(2) 0.0417(11) Uani 1 1 d . . .
H17A H 0.7365 0.1313 -0.0890 0.063 Uiso 1 1 calc R . .
H17B H 0.8347 0.1974 -0.0204 0.063 Uiso 1 1 calc R . .
H17C H 0.9356 0.1638 -0.0764 0.063 Uiso 1 1 calc R . .
C18 C 0.8321(5) 0.2301(3) -0.1725(2) 0.0434(11) Uani 1 1 d . . .
H18A H 0.9314 0.2104 -0.1791 0.065 Uiso 1 1 calc R . .
H18B H 0.8367 0.2800 -0.1908 0.065 Uiso 1 1 calc R . .
H18C H 0.7323 0.1837 -0.1951 0.065 Uiso 1 1 calc R . .
C19 C 0.5992(4) 0.3803(2) -0.09661(18) 0.0261(8) Uani 1 1 d . . .
C20 C 0.4123(4) 0.3700(3) -0.1001(2) 0.0384(10) Uani 1 1 d . . .
H20A H 0.3867 0.4214 -0.1090 0.058 Uiso 1 1 calc R . .
H20B H 0.3799 0.3625 -0.0576 0.058 Uiso 1 1 calc R . .
H20C H 0.3504 0.3195 -0.1358 0.058 Uiso 1 1 calc R . .
C21 C 0.6517(5) 0.3965(3) -0.1616(2) 0.0356(9) Uani 1 1 d . . .
H21A H 0.5930 0.3468 -0.1985 0.053 Uiso 1 1 calc R . .
H21B H 0.7721 0.4050 -0.1587 0.053 Uiso 1 1 calc R . .
H21C H 0.6237 0.4479 -0.1691 0.053 Uiso 1 1 calc R . .
C22 C 0.6938(5) 0.4554(2) -0.0376(2) 0.0351(9) Uani 1 1 d . . .
H22A H 0.8137 0.4626 -0.0352 0.053 Uiso 1 1 calc R . .
H22B H 0.6596 0.4436 0.0035 0.053 Uiso 1 1 calc R . .
H22C H 0.6685 0.5082 -0.0434 0.053 Uiso 1 1 calc R . .
Rh2 Rh 0.28736(3) 0.257629(18) 0.525432(13) 0.02229(9) Uani 1 1 d . . .
P4 P 0.32222(10) 0.16839(6) 0.42951(5) 0.0230(2) Uani 1 1 d . . .
P5 P 0.21778(10) 0.36881(6) 0.59473(4) 0.0216(2) Uani 1 1 d . . .
P6 P 0.40920(14) 0.16473(7) 0.64420(5) 0.0374(3) Uani 1 1 d . . .
F3 F 0.4873(4) 0.0916(2) 0.62549(18) 0.0835(10) Uani 1 1 d . A .
F4 F 0.5328(5) 0.2189(2) 0.70613(17) 0.1001(13) Uani 1 1 d . A .
O5 O 0.2613(3) 0.21030(16) 0.36964(12) 0.0263(6) Uani 1 1 d . . .
O6 O 0.1113(3) 0.40587(15) 0.54187(11) 0.0252(5) Uani 1 1 d . . .
O7 O 0.4246(4) 0.2142(2) 0.59638(16) 0.0569(9) Uani 1 1 d . A .
O8A O 0.305(3) 0.1486(11) 0.6913(12) 0.076(6) Uiso 0.284(19) 1 d P A 1
O8B O 0.2371(8) 0.1308(4) 0.6582(4) 0.059(2) Uiso 0.716(19) 1 d P A 2
C31 C 0.1862(4) 0.3054(2) 0.45774(17) 0.0212(7) Uani 1 1 d . . .
C32 C 0.1859(4) 0.2757(2) 0.39004(18) 0.0233(8) Uani 1 1 d . . .
C33 C 0.1126(4) 0.3061(2) 0.34119(19) 0.0295(8) Uani 1 1 d . . .
H33 H 0.1110 0.2824 0.2954 0.035 Uiso 1 1 calc R . .
C34 C 0.0415(4) 0.3730(2) 0.36208(18) 0.0278(8) Uani 1 1 d . . .
H34 H -0.0088 0.3955 0.3298 0.033 Uiso 1 1 calc R . .
C35 C 0.0426(4) 0.4073(2) 0.42898(18) 0.0262(8) Uani 1 1 d . . .
H35 H -0.0035 0.4539 0.4428 0.031 Uiso 1 1 calc R . .
C36 C 0.1126(4) 0.3722(2) 0.47507(17) 0.0220(7) Uani 1 1 d . . .
C37 C 0.5429(4) 0.1788(3) 0.42119(19) 0.0311(9) Uani 1 1 d . . .
C38 C 0.6312(5) 0.2722(3) 0.4513(2) 0.0449(11) Uani 1 1 d . . .
H38A H 0.6157 0.2881 0.4977 0.067 Uiso 1 1 calc R . .
H38B H 0.5853 0.3073 0.4264 0.067 Uiso 1 1 calc R . .
H38C H 0.7503 0.2822 0.4494 0.067 Uiso 1 1 calc R . .
C39 C 0.6130(5) 0.1248(3) 0.4613(2) 0.0370(10) Uani 1 1 d . . .
H39A H 0.7348 0.1417 0.4664 0.055 Uiso 1 1 calc R . .
H39B H 0.5694 0.0638 0.4379 0.055 Uiso 1 1 calc R . .
H39C H 0.5796 0.1343 0.5052 0.055 Uiso 1 1 calc R . .
C40 C 0.5709(5) 0.1550(4) 0.3487(2) 0.0597(15) Uani 1 1 d . . .
H40A H 0.5188 0.1873 0.3230 0.090 Uiso 1 1 calc R . .
H40B H 0.5209 0.0932 0.3294 0.090 Uiso 1 1 calc R . .
H40C H 0.6906 0.1693 0.3474 0.090 Uiso 1 1 calc R . .
C41 C 0.1801(4) 0.0577(2) 0.40206(19) 0.0297(8) Uani 1 1 d . . .
C42 C 0.0042(4) 0.0718(3) 0.4010(2) 0.0445(11) Uani 1 1 d . . .
H42A H -0.0162 0.1019 0.3669 0.067 Uiso 1 1 calc R . .
H42B H -0.0025 0.1064 0.4446 0.067 Uiso 1 1 calc R . .
H42C H -0.0798 0.0160 0.3909 0.067 Uiso 1 1 calc R . .
C43 C 0.1939(6) 0.0080(3) 0.3331(2) 0.0462(11) Uani 1 1 d . . .
H43A H 0.3034 -0.0030 0.3343 0.069 Uiso 1 1 calc R . .
H43B H 0.1806 0.0419 0.3011 0.069 Uiso 1 1 calc R . .
H43C H 0.1067 -0.0468 0.3198 0.069 Uiso 1 1 calc R . .
C44 C 0.2085(5) 0.0082(3) 0.4542(2) 0.0409(10) Uani 1 1 d . . .
H44A H 0.1204 -0.0461 0.4440 0.061 Uiso 1 1 calc R . .
H44B H 0.2063 0.0429 0.4983 0.061 Uiso 1 1 calc R . .
H44C H 0.3169 -0.0037 0.4535 0.061 Uiso 1 1 calc R . .
C45 C 0.0636(4) 0.3422(2) 0.64983(18) 0.0271(8) Uani 1 1 d . . .
C46 C -0.0407(5) 0.4055(3) 0.6637(2) 0.0404(10) Uani 1 1 d . . .
H46A H -0.1334 0.3816 0.6849 0.061 Uiso 1 1 calc R . .
H46B H -0.0846 0.4155 0.6217 0.061 Uiso 1 1 calc R . .
H46C H 0.0289 0.4600 0.6932 0.061 Uiso 1 1 calc R . .
C47 C 0.1519(5) 0.3353(3) 0.7158(2) 0.0393(10) Uani 1 1 d . . .
H47A H 0.2126 0.3930 0.7431 0.059 Uiso 1 1 calc R . .
H47B H 0.2303 0.3009 0.7067 0.059 Uiso 1 1 calc R . .
H47C H 0.0691 0.3076 0.7396 0.059 Uiso 1 1 calc R . .
C48 C -0.0510(5) 0.2528(3) 0.6111(2) 0.0461(11) Uani 1 1 d . . .
H48A H -0.1393 0.2345 0.6363 0.069 Uiso 1 1 calc R . .
H48B H 0.0145 0.2112 0.6050 0.069 Uiso 1 1 calc R . .
H48C H -0.1009 0.2561 0.5677 0.069 Uiso 1 1 calc R . .
C49 C 0.3953(4) 0.4655(2) 0.63417(18) 0.0253(8) Uani 1 1 d . . .
C50 C 0.3412(5) 0.5443(2) 0.6666(2) 0.0341(9) Uani 1 1 d . . .
H50A H 0.3013 0.5365 0.7078 0.051 Uiso 1 1 calc R . .
H50B H 0.2515 0.5510 0.6361 0.051 Uiso 1 1 calc R . .
H50C H 0.4362 0.5957 0.6767 0.051 Uiso 1 1 calc R . .
C51 C 0.5161(5) 0.4443(3) 0.6832(2) 0.0431(11) Uani 1 1 d . . .
H51A H 0.5378 0.3899 0.6627 0.065 Uiso 1 1 calc R . .
H51B H 0.4673 0.4391 0.7232 0.065 Uiso 1 1 calc R . .
H51C H 0.6209 0.4904 0.6954 0.065 Uiso 1 1 calc R . .
C52 C 0.4814(5) 0.4859(3) 0.5761(2) 0.0386(10) Uani 1 1 d . . .
H52A H 0.5785 0.5360 0.5929 0.058 Uiso 1 1 calc R . .
H52B H 0.4032 0.4982 0.5440 0.058 Uiso 1 1 calc R . .
H52C H 0.5173 0.4363 0.5543 0.058 Uiso 1 1 calc R . .

loop_
_atom_site_aniso_label
_atom_site_aniso_U_11
_atom_site_aniso_U_22
_atom_site_aniso_U_33
_atom_site_aniso_U_23
_atom_site_aniso_U_13
_atom_site_aniso_U_12
Rh1 0.01538(13) 0.01901(15) 0.01808(15) 0.00453(11) 0.00309(10) 0.00210(10)
P1 0.0168(4) 0.0202(4) 0.0168(4) 0.0038(4) 0.0033(3) 0.0016(3)
P2 0.0158(4) 0.0214(5) 0.0205(5) 0.0069(4) 0.0033(3) 0.0026(3)
P3 0.0244(5) 0.0243(5) 0.0270(5) 0.0055(4) 0.0022(4) -0.0006(4)
F1 0.0392(13) 0.0388(14) 0.0651(19) 0.0077(13) 0.0133(12) -0.0139(11)
F2 0.0703(17) 0.0495(16) 0.0290(14) -0.0011(12) -0.0169(12) 0.0166(13)
O1 0.0221(11) 0.0236(13) 0.0160(12) 0.0017(10) 0.0047(9) -0.0008(9)
O2 0.0223(11) 0.0282(14) 0.0160(13) 0.0052(10) 0.0036(9) -0.0004(10)
O3 0.0232(12) 0.0304(14) 0.0239(14) 0.0025(11) 0.0014(10) -0.0008(10)
O4 0.0466(17) 0.0376(17) 0.062(2) 0.0060(16) 0.0181(15) 0.0129(14)
C1 0.0159(15) 0.0148(16) 0.0212(18) 0.0039(14) 0.0043(13) 0.0054(12)
C2 0.0169(15) 0.0213(18) 0.0212(18) 0.0073(14) 0.0072(13) 0.0063(13)
C3 0.0167(15) 0.0198(18) 0.026(2) 0.0063(15) 0.0031(14) 0.0017(13)
C4 0.0205(17) 0.0260(19) 0.023(2) 0.0005(16) -0.0033(14) -0.0008(14)
C5 0.0225(17) 0.031(2) 0.0185(19) 0.0048(16) 0.0034(14) 0.0041(14)
C6 0.0173(16) 0.0232(18) 0.0258(19) 0.0089(15) 0.0087(14) 0.0048(13)
C7 0.0212(16) 0.0217(18) 0.029(2) 0.0045(16) 0.0049(14) 0.0060(14)
C8 0.0305(19) 0.029(2) 0.031(2) -0.0016(17) 0.0126(16) 0.0044(16)
C9 0.038(2) 0.034(2) 0.047(3) 0.014(2) 0.0134(19) 0.0180(18)
C10 0.0234(18) 0.030(2) 0.042(2) 0.0002(18) 0.0138(16) 0.0033(15)
C11 0.0223(17) 0.029(2) 0.0234(19) 0.0114(16) 0.0051(14) 0.0089(14)
C12 0.038(2) 0.038(2) 0.035(2) 0.0113(19) 0.0119(17) 0.0201(18)
C13 0.0271(19) 0.042(2) 0.032(2) 0.0160(19) 0.0025(16) 0.0062(17)
C14 0.0291(19) 0.030(2) 0.029(2) 0.0125(17) 0.0061(16) 0.0034(15)
C15 0.0236(18) 0.038(2) 0.028(2) 0.0088(18) 0.0091(15) 0.0082(16)
C16 0.0176(17) 0.051(3) 0.043(3) 0.021(2) 0.0034(16) 0.0061(17)
C17 0.037(2) 0.049(3) 0.050(3) 0.016(2) 0.013(2) 0.026(2)
C18 0.037(2) 0.066(3) 0.034(2) 0.011(2) 0.0175(18) 0.023(2)
C19 0.0263(17) 0.0209(18) 0.028(2) 0.0099(16) -0.0023(15) 0.0003(14)
C20 0.030(2) 0.043(3) 0.046(3) 0.013(2) 0.0002(18) 0.0184(18)
C21 0.039(2) 0.034(2) 0.032(2) 0.0161(18) -0.0002(17) 0.0031(17)
C22 0.044(2) 0.026(2) 0.035(2) 0.0109(18) 0.0003(18) 0.0075(17)
Rh2 0.02418(15) 0.02577(16) 0.01901(16) 0.00717(12) 0.00387(11) 0.00931(11)
P4 0.0221(4) 0.0267(5) 0.0221(5) 0.0069(4) 0.0050(4) 0.0089(4)
P5 0.0211(4) 0.0253(5) 0.0185(5) 0.0056(4) 0.0025(3) 0.0066(4)
P6 0.0525(6) 0.0311(6) 0.0270(6) 0.0063(5) 0.0011(5) 0.0122(5)
F3 0.117(3) 0.062(2) 0.098(3) 0.0276(19) 0.026(2) 0.062(2)
F4 0.127(3) 0.088(3) 0.054(2) 0.0007(19) -0.043(2) 0.011(2)
O5 0.0319(13) 0.0315(14) 0.0201(13) 0.0076(11) 0.0056(10) 0.0155(11)
O6 0.0296(13) 0.0309(14) 0.0172(13) 0.0046(11) 0.0013(10) 0.0145(11)
O7 0.076(2) 0.073(2) 0.0391(19) 0.0219(17) 0.0072(16) 0.0470(19)
C31 0.0161(15) 0.0221(18) 0.0214(19) 0.0048(15) -0.0014(13) 0.0004(13)
C32 0.0245(17) 0.0213(18) 0.025(2) 0.0066(15) 0.0038(14) 0.0081(14)
C33 0.034(2) 0.033(2) 0.025(2) 0.0111(17) 0.0068(16) 0.0115(16)
C34 0.0298(19) 0.030(2) 0.024(2) 0.0091(16) 0.0006(15) 0.0098(15)
C35 0.0255(17) 0.0238(19) 0.028(2) 0.0038(16) 0.0005(15) 0.0090(14)
C36 0.0219(17) 0.0240(18) 0.0183(18) 0.0056(15) 0.0017(13) 0.0033(14)
C37 0.0232(18) 0.039(2) 0.031(2) 0.0092(18) 0.0081(16) 0.0072(16)
C38 0.0223(19) 0.062(3) 0.059(3) 0.035(2) 0.0072(19) 0.0091(19)
C39 0.031(2) 0.042(2) 0.038(2) 0.005(2) 0.0026(17) 0.0163(18)
C40 0.033(2) 0.118(5) 0.039(3) 0.024(3) 0.017(2) 0.032(3)
C41 0.0306(19) 0.025(2) 0.032(2) 0.0042(17) 0.0035(16) 0.0073(15)
C42 0.0233(19) 0.046(3) 0.061(3) 0.015(2) 0.0038(19) 0.0044(18)
C43 0.060(3) 0.038(3) 0.033(3) 0.001(2) 0.004(2) 0.010(2)
C44 0.048(2) 0.034(2) 0.042(3) 0.017(2) 0.009(2) 0.0049(19)
C45 0.0282(18) 0.028(2) 0.023(2) 0.0059(16) 0.0087(15) 0.0027(15)
C46 0.039(2) 0.048(3) 0.042(3) 0.017(2) 0.0200(19) 0.0179(19)
C47 0.043(2) 0.049(3) 0.035(2) 0.020(2) 0.0159(19) 0.015(2)
C48 0.038(2) 0.035(2) 0.056(3) 0.007(2) 0.013(2) -0.0058(18)
C49 0.0219(17) 0.028(2) 0.024(2) 0.0050(16) 0.0028(14) 0.0044(14)
C50 0.034(2) 0.029(2) 0.032(2) 0.0021(18) -0.0017(17) 0.0032(16)
C51 0.029(2) 0.042(3) 0.054(3) 0.018(2) -0.0103(19) 0.0026(18)
C52 0.034(2) 0.043(2) 0.032(2) 0.0070(19) 0.0126(17) -0.0017(18)

loop_
_atom_type_symbol
_atom_type_description
_atom_type_scat_dispersion_real
_atom_type_scat_dispersion_imag
_atom_type_scat_source
C C 0.0033 0.0016 'International Tables Vol C Tables 4.2.6.8 and 6.1.1.4'
H H 0.0000 0.0000 'International Tables Vol C Tables 4.2.6.8 and 6.1.1.4'
O O 0.0106 0.0060 'International Tables Vol C Tables 4.2.6.8 and 6.1.1.4'
F F 0.0171 0.0103 'International Tables Vol C Tables 4.2.6.8 and 6.1.1.4'
P P 0.1023 0.0942 'International Tables Vol C Tables 4.2.6.8 and 6.1.1.4'
Rh Rh -1.1178 0.9187 'International Tables Vol C Tables 4.2.6.8 and 6.1.1.4'

loop_
_geom_angle_atom_site_label_1
_geom_angle_atom_site_label_2
_geom_angle_atom_site_label_3
_geom_angle
C1 Rh1 O3 170.78(11)
C1 Rh1 P2 79.90(10)
O3 Rh1 P2 97.85(7)
C1 Rh1 P1 80.40(10)
O3 Rh1 P1 101.99(7)
P2 Rh1 P1 160.16(3)
O1 P1 C7 100.42(14)
O1 P1 C11 100.95(14)
C7 P1 C11 114.02(16)
O1 P1 Rh1 103.74(9)
C7 P1 Rh1 116.10(12)
C11 P1 Rh1 117.80(11)
O2 P2 C15 100.53(15)
O2 P2 C19 101.92(15)
C15 P2 C19 115.16(17)
O2 P2 Rh1 104.35(9)
C15 P2 Rh1 115.53(13)
C19 P2 Rh1 116.12(12)
O4 P3 O3 122.71(17)
O4 P3 F2 110.67(18)
O3 P3 F2 106.20(15)
O4 P3 F1 110.51(17)
O3 P3 F1 106.65(15)
F2 P3 F1 96.96(16)
C2 O1 P1 115.5(2)
C6 O2 P2 115.0(2)
P3 O3 Rh1 137.19(15)
C6 C1 C2 115.8(3)
C6 C1 Rh1 122.2(2)
C2 C1 Rh1 122.0(2)
C3 C2 O1 118.8(3)
C3 C2 C1 122.9(3)
O1 C2 C1 118.3(3)
C2 C3 C4 118.6(3)
C2 C3 H3 120.7
C4 C3 H3 120.7
C5 C4 C3 121.4(3)
C5 C4 H4 119.3
C3 C4 H4 119.3
C6 C5 C4 118.1(3)
C6 C5 H5 121.0
C4 C5 H5 121.0
C5 C6 O2 118.4(3)
C5 C6 C1 123.3(3)
O2 C6 C1 118.4(3)
C10 C7 C8 110.0(3)
C10 C7 C9 108.8(3)
C8 C7 C9 108.7(3)
C10 C7 P1 113.9(2)
C8 C7 P1 110.8(2)
C9 C7 P1 104.5(2)
C7 C8 H8A 109.5
C7 C8 H8B 109.5
H8A C8 H8B 109.5
C7 C8 H8C 109.5
H8A C8 H8C 109.5
H8B C8 H8C 109.5
C7 C9 H9A 109.5
C7 C9 H9B 109.5
H9A C9 H9B 109.5
C7 C9 H9C 109.5
H9A C9 H9C 109.5
H9B C9 H9C 109.5
C7 C10 H10A 109.5
C7 C10 H10B 109.5
H10A C10 H10B 109.5
C7 C10 H10C 109.5
H10A C10 H10C 109.5
H10B C10 H10C 109.5
C14 C11 C12 109.3(3)
C14 C11 C13 111.7(3)
C12 C11 C13 107.7(3)
C14 C11 P1 114.2(2)
C12 C11 P1 104.7(2)
C13 C11 P1 108.9(3)
C11 C12 H12A 109.5
C11 C12 H12B 109.5
H12A C12 H12B 109.5
C11 C12 H12C 109.5
H12A C12 H12C 109.5
H12B C12 H12C 109.5
C11 C13 H13A 109.5
C11 C13 H13B 109.5
H13A C13 H13B 109.5
C11 C13 H13C 109.5
H13A C13 H13C 109.5
H13B C13 H13C 109.5
C11 C14 H14A 109.5
C11 C14 H14B 109.5
H14A C14 H14B 109.5
C11 C14 H14C 109.5
H14A C14 H14C 109.5
H14B C14 H14C 109.5
C17 C15 C18 109.5(3)
C17 C15 C16 109.0(3)
C18 C15 C16 110.6(3)
C17 C15 P2 104.7(2)
C18 C15 P2 113.5(3)
C16 C15 P2 109.2(3)
C15 C16 H16A 109.5
C15 C16 H16B 109.5
H16A C16 H16B 109.5
C15 C16 H16C 109.5
H16A C16 H16C 109.5
H16B C16 H16C 109.5
C15 C17 H17A 109.5
C15 C17 H17B 109.5
H17A C17 H17B 109.5
C15 C17 H17C 109.5
H17A C17 H17C 109.5
H17B C17 H17C 109.5
C15 C18 H18A 109.5
C15 C18 H18B 109.5
H18A C18 H18B 109.5
C15 C18 H18C 109.5
H18A C18 H18C 109.5
H18B C18 H18C 109.5
C22 C19 C20 109.0(3)
C22 C19 C21 110.7(3)
C20 C19 C21 109.6(3)
C22 C19 P2 108.7(3)
C20 C19 P2 104.5(2)
C21 C19 P2 114.2(3)
C19 C20 H20A 109.5
C19 C20 H20B 109.5
H20A C20 H20B 109.5
C19 C20 H20C 109.5
H20A C20 H20C 109.5
H20B C20 H20C 109.5
C19 C21 H21A 109.5
C19 C21 H21B 109.5
H21A C21 H21B 109.5
C19 C21 H21C 109.5
H21A C21 H21C 109.5
H21B C21 H21C 109.5
C19 C22 H22A 109.5
C19 C22 H22B 109.5
H22A C22 H22B 109.5
C19 C22 H22C 109.5
H22A C22 H22C 109.5
H22B C22 H22C 109.5
C31 Rh2 O7 173.18(13)
C31 Rh2 P4 79.84(10)
O7 Rh2 P4 98.62(9)
C31 Rh2 P5 80.37(10)
O7 Rh2 P5 100.87(9)
P4 Rh2 P5 160.17(4)
O5 P4 C37 101.28(16)
O5 P4 C41 100.87(16)
C37 P4 C41 115.95(17)
O5 P4 Rh2 104.05(9)
C37 P4 Rh2 113.64(13)
C41 P4 Rh2 117.66(13)
O6 P5 C45 101.08(15)
O6 P5 C49 101.26(15)
C45 P5 C49 114.06(16)
O6 P5 Rh2 103.02(9)
C45 P5 Rh2 118.83(12)
C49 P5 Rh2 114.89(11)
O8A P6 O7 137.1(8)
O7 P6 O8B 116.8(3)
O8A P6 F3 109.7(6)
O7 P6 F3 109.9(2)
O8B P6 F3 109.8(2)
O8A P6 F4 82.5(11)
O7 P6 F4 106.3(2)
O8B P6 F4 113.1(4)
F3 P6 F4 99.4(2)
C32 O5 P4 114.6(2)
C36 O6 P5 115.4(2)
P6 O7 Rh2 144.0(2)
C32 C31 C36 115.5(3)
C32 C31 Rh2 122.5(3)
C36 C31 Rh2 122.0(3)
C33 C32 C31 124.0(3)
C33 C32 O5 117.7(3)
C31 C32 O5 118.3(3)
C32 C33 C34 117.3(3)
C32 C33 H33 121.3
C34 C33 H33 121.3
C35 C34 C33 121.4(3)
C35 C34 H34 119.3
C33 C34 H34 119.3
C36 C35 C34 118.4(3)
C36 C35 H35 120.8
C34 C35 H35 120.8
C35 C36 O6 118.3(3)
C35 C36 C31 123.2(3)
O6 C36 C31 118.5(3)
C38 C37 C39 109.1(3)
C38 C37 C40 108.6(4)
C39 C37 C40 110.4(3)
C38 C37 P4 105.1(3)
C39 C37 P4 109.8(3)
C40 C37 P4 113.7(3)
C37 C38 H38A 109.5
C37 C38 H38B 109.5
H38A C38 H38B 109.5
C37 C38 H38C 109.5
H38A C38 H38C 109.5
H38B C38 H38C 109.5
C37 C39 H39A 109.5
C37 C39 H39B 109.5
H39A C39 H39B 109.5
C37 C39 H39C 109.5
H39A C39 H39C 109.5
H39B C39 H39C 109.5
C37 C40 H40A 109.5
C37 C40 H40B 109.5
H40A C40 H40B 109.5
C37 C40 H40C 109.5
H40A C40 H40C 109.5
H40B C40 H40C 109.5
C43 C41 C44 110.9(3)
C43 C41 C42 109.5(3)
C44 C41 C42 108.9(3)
C43 C41 P4 114.0(3)
C44 C41 P4 109.5(3)
C42 C41 P4 103.6(3)
C41 C42 H42A 109.5
C41 C42 H42B 109.5
H42A C42 H42B 109.5
C41 C42 H42C 109.5
H42A C42 H42C 109.5
H42B C42 H42C 109.5
C41 C43 H43A 109.5
C41 C43 H43B 109.5
H43A C43 H43B 109.5
C41 C43 H43C 109.5
H43A C43 H43C 109.5
H43B C43 H43C 109.5
C41 C44 H44A 109.5
C41 C44 H44B 109.5
H44A C44 H44B 109.5
C41 C44 H44C 109.5
H44A C44 H44C 109.5
H44B C44 H44C 109.5
C46 C45 C47 109.8(3)
C46 C45 C48 109.4(3)
C47 C45 C48 109.3(4)
C46 C45 P5 114.0(3)
C47 C45 P5 110.1(2)
C48 C45 P5 104.0(3)
C45 C46 H46A 109.5
C45 C46 H46B 109.5
H46A C46 H46B 109.5
C45 C46 H46C 109.5
H46A C46 H46C 109.5
H46B C46 H46C 109.5
C45 C47 H47A 109.5
C45 C47 H47B 109.5
H47A C47 H47B 109.5
C45 C47 H47C 109.5
H47A C47 H47C 109.5
H47B C47 H47C 109.5
C45 C48 H48A 109.5
C45 C48 H48B 109.5
H48A C48 H48B 109.5
C45 C48 H48C 109.5
H48A C48 H48C 109.5
H48B C48 H48C 109.5
C51 C49 C50 111.5(3)
C51 C49 C52 109.3(3)
C50 C49 C52 107.8(3)
C51 C49 P5 110.2(3)
C50 C49 P5 113.5(2)
C52 C49 P5 104.2(2)
C49 C50 H50A 109.5
C49 C50 H50B 109.5
H50A C50 H50B 109.5
C49 C50 H50C 109.5
H50A C50 H50C 109.5
H50B C50 H50C 109.5
C49 C51 H51A 109.5
C49 C51 H51B 109.5
H51A C51 H51B 109.5
C49 C51 H51C 109.5
H51A C51 H51C 109.5
H51B C51 H51C 109.5
C49 C52 H52A 109.5
C49 C52 H52B 109.5
H52A C52 H52B 109.5
C49 C52 H52C 109.5
H52A C52 H52C 109.5
H52B C52 H52C 109.5

loop_
_geom_bond_atom_site_label_1
_geom_bond_atom_site_label_2
_geom_bond_distance
Rh1 C1 1.980(3)
Rh1 O3 2.148(2)
Rh1 P2 2.3043(11)
Rh1 P1 2.3176(11)
P1 O1 1.659(2)
P1 C7 1.860(3)
P1 C11 1.862(4)
P2 O2 1.649(2)
P2 C15 1.856(3)
P2 C19 1.862(4)
P3 O4 1.449(3)
P3 O3 1.469(3)
P3 F2 1.549(3)
P3 F1 1.550(2)
O1 C2 1.390(4)
O2 C6 1.387(4)
C1 C6 1.401(5)
C1 C2 1.414(4)
C2 C3 1.373(5)
C3 C4 1.397(5)
C3 H3 0.9500
C4 C5 1.389(5)
C4 H4 0.9500
C5 C6 1.386(5)
C5 H5 0.9500
C7 C10 1.532(5)
C7 C8 1.535(5)
C7 C9 1.539(5)
C8 H8A 0.9800
C8 H8B 0.9800
C8 H8C 0.9800
C9 H9A 0.9800
C9 H9B 0.9800
C9 H9C 0.9800
C10 H10A 0.9800
C10 H10B 0.9800
C10 H10C 0.9800
C11 C14 1.523(5)
C11 C12 1.533(5)
C11 C13 1.540(5)
C12 H12A 0.9800
C12 H12B 0.9800
C12 H12C 0.9800
C13 H13A 0.9800
C13 H13B 0.9800
C13 H13C 0.9800
C14 H14A 0.9800
C14 H14B 0.9800
C14 H14C 0.9800
C15 C17 1.526(6)
C15 C18 1.530(5)
C15 C16 1.539(5)
C16 H16A 0.9800
C16 H16B 0.9800
C16 H16C 0.9800
C17 H17A 0.9800
C17 H17B 0.9800
C17 H17C 0.9800
C18 H18A 0.9800
C18 H18B 0.9800
C18 H18C 0.9800
C19 C22 1.530(5)
C19 C20 1.530(5)
C19 C21 1.530(5)
C20 H20A 0.9800
C20 H20B 0.9800
C20 H20C 0.9800
C21 H21A 0.9800
C21 H21B 0.9800
C21 H21C 0.9800
C22 H22A 0.9800
C22 H22B 0.9800
C22 H22C 0.9800
Rh2 C31 1.983(4)
Rh2 O7 2.140(3)
Rh2 P4 2.3105(12)
Rh2 P5 2.3201(12)
P4 O5 1.656(3)
P4 C37 1.850(3)
P4 C41 1.856(4)
P5 O6 1.664(2)
P5 C45 1.860(4)
P5 C49 1.861(4)
P6 O8A 1.413(16)
P6 O7 1.424(4)
P6 O8B 1.502(6)
P6 F3 1.515(3)
P6 F4 1.521(3)
O5 C32 1.397(4)
O6 C36 1.389(4)
C31 C32 1.394(5)
C31 C36 1.398(5)
C32 C33 1.389(5)
C33 C34 1.396(5)
C33 H33 0.9500
C34 C35 1.389(5)
C34 H34 0.9500
C35 C36 1.384(5)
C35 H35 0.9500
C37 C38 1.503(6)
C37 C39 1.531(6)
C37 C40 1.540(6)
C38 H38A 0.9800
C38 H38B 0.9800
C38 H38C 0.9800
C39 H39A 0.9800
C39 H39B 0.9800
C39 H39C 0.9800
C40 H40A 0.9800
C40 H40B 0.9800
C40 H40C 0.9800
C41 C43 1.527(5)
C41 C44 1.536(6)
C41 C42 1.551(5)
C42 H42A 0.9800
C42 H42B 0.9800
C42 H42C 0.9800
C43 H43A 0.9800
C43 H43B 0.9800
C43 H43C 0.9800
C44 H44A 0.9800
C44 H44B 0.9800
C44 H44C 0.9800
C45 C46 1.526(5)
C45 C47 1.539(5)
C45 C48 1.546(5)
C46 H46A 0.9800
C46 H46B 0.9800
C46 H46C 0.9800
C47 H47A 0.9800
C47 H47B 0.9800
C47 H47C 0.9800
C48 H48A 0.9800
C48 H48B 0.9800
C48 H48C 0.9800
C49 C51 1.525(5)
C49 C50 1.531(5)
C49 C52 1.536(5)
C50 H50A 0.9800
C50 H50B 0.9800
C50 H50C 0.9800
C51 H51A 0.9800
C51 H51B 0.9800
C51 H51C 0.9800
C52 H52A 0.9800
C52 H52B 0.9800
C52 H52C 0.9800

loop_
_geom_torsion_atom_site_label_1
_geom_torsion_atom_site_label_2
_geom_torsion_atom_site_label_3
_geom_torsion_atom_site_label_4
_geom_torsion
C1 Rh1 P1 O1 1.91(12)
O3 Rh1 P1 O1 -169.03(11)
P2 Rh1 P1 O1 8.99(14)
C1 Rh1 P1 C7 -107.18(16)
O3 Rh1 P1 C7 81.88(15)
P2 Rh1 P1 C7 -100.10(16)
C1 Rh1 P1 C11 112.39(16)
O3 Rh1 P1 C11 -58.54(15)
P2 Rh1 P1 C11 119.47(15)
C1 Rh1 P2 O2 -3.32(12)
O3 Rh1 P2 O2 167.63(11)
P1 Rh1 P2 O2 -10.41(14)
C1 Rh1 P2 C15 -112.67(16)
O3 Rh1 P2 C15 58.28(15)
P1 Rh1 P2 C15 -119.76(16)
C1 Rh1 P2 C19 107.96(15)
O3 Rh1 P2 C19 -81.09(14)
P1 Rh1 P2 C19 100.87(15)
C7 P1 O1 C2 118.6(2)
C11 P1 O1 C2 -124.2(2)
Rh1 P1 O1 C2 -1.8(2)
C15 P2 O2 C6 124.5(2)
C19 P2 O2 C6 -116.7(2)
Rh1 P2 O2 C6 4.5(2)
O4 P3 O3 Rh1 5.7(3)
F2 P3 O3 Rh1 134.2(2)
F1 P3 O3 Rh1 -123.2(2)
P2 Rh1 O3 P3 107.9(2)
P1 Rh1 O3 P3 -72.8(2)
P2 Rh1 C1 C6 2.2(2)
P1 Rh1 C1 C6 179.7(3)
P2 Rh1 C1 C2 -179.7(3)
P1 Rh1 C1 C2 -2.1(2)
P1 O1 C2 C3 179.6(2)
P1 O1 C2 C1 0.4(4)
C6 C1 C2 C3 0.8(5)
Rh1 C1 C2 C3 -177.5(2)
C6 C1 C2 O1 179.9(3)
Rh1 C1 C2 O1 1.6(4)
O1 C2 C3 C4 179.1(3)
C1 C2 C3 C4 -1.8(5)
C2 C3 C4 C5 1.4(5)
C3 C4 C5 C6 -0.1(5)
C4 C5 C6 O2 177.9(3)
C4 C5 C6 C1 -0.9(5)
P2 O2 C6 C5 177.7(2)
P2 O2 C6 C1 -3.4(4)
C2 C1 C6 C5 0.6(5)
Rh1 C1 C6 C5 178.8(3)
C2 C1 C6 O2 -178.2(3)
Rh1 C1 C6 O2 0.1(4)
O1 P1 C7 C10 34.0(3)
C11 P1 C7 C10 -73.0(3)
Rh1 P1 C7 C10 145.1(2)
O1 P1 C7 C8 158.6(3)
C11 P1 C7 C8 51.5(3)
Rh1 P1 C7 C8 -90.4(3)
O1 P1 C7 C9 -84.6(2)
C11 P1 C7 C9 168.4(2)
Rh1 P1 C7 C9 26.5(3)
O1 P1 C11 C14 -61.3(3)
C7 P1 C11 C14 45.4(3)
Rh1 P1 C11 C14 -173.3(2)
O1 P1 C11 C12 58.2(2)
C7 P1 C11 C12 164.9(2)
Rh1 P1 C11 C12 -53.9(3)
O1 P1 C11 C13 173.1(2)
C7 P1 C11 C13 -80.2(3)
Rh1 P1 C11 C13 61.0(3)
O2 P2 C15 C17 -81.7(3)
C19 P2 C15 C17 169.7(3)
Rh1 P2 C15 C17 29.9(3)
O2 P2 C15 C18 37.7(3)
C19 P2 C15 C18 -70.9(3)
Rh1 P2 C15 C18 149.3(3)
O2 P2 C15 C16 161.7(3)
C19 P2 C15 C16 53.1(3)
Rh1 P2 C15 C16 -86.7(3)
O2 P2 C19 C22 170.2(2)
C15 P2 C19 C22 -82.0(3)
Rh1 P2 C19 C22 57.6(3)
O2 P2 C19 C20 54.0(3)
C15 P2 C19 C20 161.8(3)
Rh1 P2 C19 C20 -58.7(3)
O2 P2 C19 C21 -65.7(3)
C15 P2 C19 C21 42.1(3)
Rh1 P2 C19 C21 -178.4(2)
C31 Rh2 P4 O5 6.46(13)
O7 Rh2 P4 O5 -166.81(14)
P5 Rh2 P4 O5 2.42(15)
C31 Rh2 P4 C37 115.70(17)
O7 Rh2 P4 C37 -57.57(18)
P5 Rh2 P4 C37 111.66(17)
C31 Rh2 P4 C41 -104.07(17)
O7 Rh2 P4 C41 82.67(17)
P5 Rh2 P4 C41 -108.10(17)
C31 Rh2 P5 O6 6.38(13)
O7 Rh2 P5 O6 179.57(14)
P4 Rh2 P5 O6 10.41(15)
C31 Rh2 P5 C45 117.02(17)
O7 Rh2 P5 C45 -69.80(17)
P4 Rh2 P5 C45 121.05(16)
C31 Rh2 P5 C49 -102.78(17)
O7 Rh2 P5 C49 70.41(17)
P4 Rh2 P5 C49 -98.75(16)
C37 P4 O5 C32 -127.0(2)
C41 P4 O5 C32 113.5(2)
Rh2 P4 O5 C32 -8.9(2)
C45 P5 O6 C36 -131.9(2)
C49 P5 O6 C36 110.6(2)
Rh2 P5 O6 C36 -8.5(2)
O8A P6 O7 Rh2 -36.6(15)
O8B P6 O7 Rh2 -5.9(5)
F3 P6 O7 Rh2 120.1(3)
F4 P6 O7 Rh2 -133.3(4)
P4 Rh2 O7 P6 -105.6(3)
P5 Rh2 O7 P6 78.1(4)
P4 Rh2 C31 C32 -4.0(3)
P5 Rh2 C31 C32 174.6(3)
P4 Rh2 C31 C36 177.0(3)
P5 Rh2 C31 C36 -4.4(2)
C36 C31 C32 C33 -2.7(5)
Rh2 C31 C32 C33 178.3(3)
C36 C31 C32 O5 178.5(3)
Rh2 C31 C32 O5 -0.5(4)
P4 O5 C32 C33 -171.9(3)
P4 O5 C32 C31 7.0(4)
C31 C32 C33 C34 2.8(5)
O5 C32 C33 C34 -178.4(3)
C32 C33 C34 C35 -0.5(5)
C33 C34 C35 C36 -1.7(5)
C34 C35 C36 O6 -179.1(3)
C34 C35 C36 C31 1.8(5)
P5 O6 C36 C35 -172.8(2)
P5 O6 C36 C31 6.4(4)
C32 C31 C36 C35 0.3(5)
Rh2 C31 C36 C35 179.3(3)
C32 C31 C36 O6 -178.9(3)
Rh2 C31 C36 O6 0.2(4)
O5 P4 C37 C38 76.1(3)
C41 P4 C37 C38 -175.8(3)
Rh2 P4 C37 C38 -34.8(3)
O5 P4 C37 C39 -166.7(3)
C41 P4 C37 C39 -58.6(3)
Rh2 P4 C37 C39 82.3(3)
O5 P4 C37 C40 -42.5(4)
C41 P4 C37 C40 65.6(4)
Rh2 P4 C37 C40 -153.4(3)
O5 P4 C41 C43 58.8(3)
C37 P4 C41 C43 -49.6(4)
Rh2 P4 C41 C43 171.1(2)
O5 P4 C41 C44 -176.3(2)
C37 P4 C41 C44 75.3(3)
Rh2 P4 C41 C44 -64.0(3)
O5 P4 C41 C42 -60.2(3)
C37 P4 C41 C42 -168.6(3)
Rh2 P4 C41 C42 52.1(3)
O6 P5 C45 C46 -37.1(3)
C49 P5 C45 C46 70.6(3)
Rh2 P5 C45 C46 -148.8(2)
O6 P5 C45 C47 -161.1(3)
C49 P5 C45 C47 -53.3(3)
Rh2 P5 C45 C47 87.2(3)
O6 P5 C45 C48 81.9(3)
C49 P5 C45 C48 -170.3(3)
Rh2 P5 C45 C48 -29.8(3)
O6 P5 C49 C51 -177.3(3)
C45 P5 C49 C51 75.1(3)
Rh2 P5 C49 C51 -67.1(3)
O6 P5 C49 C50 56.9(3)
C45 P5 C49 C50 -50.8(3)
Rh2 P5 C49 C50 167.1(2)
O6 P5 C49 C52 -60.1(3)
C45 P5 C49 C52 -167.8(2)
Rh2 P5 C49 C52 50.1(3)
